data_7202960
loop_
_publ_author_name
'Niedzia\/lek, Dorota'
'Urbanczyk-Lipkowska, Zofia'

_publ_section_title
;
 New crystalline form of 7-amino-4-methylcoumarin (coumarin 120)---a
 polymorph with 1&#x2009;&#x2236;&#x2009;1 valence tautomers
;
_journal_issue 9
_journal_name_full CrystEngComm
_journal_page_first 735
_journal_paper_doi 10.1039/b707581b
_journal_volume 9
_journal_year 2007
_chemical_formula_moiety 'C10 H9 N O2'
_chemical_formula_sum 'C10 H9 N O2'
_chemical_formula_weight 175.18
_chemical_melting_point 222.0(10)
_chemical_name_common 7-amino-4-methylcoumarin
_chemical_name_systematic
;
7-amino-4-methylcoumarin
;
_space_group_IT_number 15
_symmetry_cell_setting monoclinic
_symmetry_space_group_name_Hall '-C 2yc'
_symmetry_space_group_name_H-M 'C 1 2/c 1'
_atom_sites_solution_hydrogens geom
_atom_sites_solution_primary direct
_atom_sites_solution_secondary difmap
_audit_creation_method SHELXL-97
_cell_angle_alpha 90.00
_cell_angle_beta 105.040(9)
_cell_angle_gamma 90.00
_cell_formula_units_Z 16
_cell_length_a 9.7381(10)
_cell_length_b 25.655(3)
_cell_length_c 13.6416(14)
_cell_measurement_reflns_used 10000
_cell_measurement_temperature 100(2)
_cell_measurement_theta_max 29.7
_cell_measurement_theta_min 1.5
_cell_volume 3291.3(6)
_computing_cell_refinement CrysAlisRED
_computing_data_collection CrysAlisCCD
_computing_data_reduction CrysAlisRED
_computing_molecular_graphics 'Diamond 2'
_computing_publication_material SHELXTL-97
_computing_structure_refinement 'SHELXL-97 (Sheldrick, 1997)'
_computing_structure_solution 'SHELXS-97 (Sheldrick, 1990)'
_diffrn_ambient_temperature 100(2)
_diffrn_detector_area_resol_mean 1024
_diffrn_measured_fraction_theta_full 0.971
_diffrn_measured_fraction_theta_max 0.971
_diffrn_measurement_device_type KM4CCD
_diffrn_measurement_method 'omega scan'
_diffrn_radiation_monochromator graphite
_diffrn_radiation_source 'fine-focus sealed tube'
_diffrn_radiation_type MoK\a
_diffrn_radiation_wavelength 0.71073
_diffrn_reflns_av_R_equivalents 0.0335
_diffrn_reflns_av_sigmaI/netI 0.0417
_diffrn_reflns_limit_h_max 11
_diffrn_reflns_limit_h_min -11
_diffrn_reflns_limit_k_max 22
_diffrn_reflns_limit_k_min -30
_diffrn_reflns_limit_l_max 16
_diffrn_reflns_limit_l_min -16
_diffrn_reflns_number 8076
_diffrn_reflns_theta_full 25.00
_diffrn_reflns_theta_max 25.00
_diffrn_reflns_theta_min 3.07
_diffrn_standards_decay_% 2
_diffrn_standards_interval_count '50 frames'
_diffrn_standards_number '1 frame'
_exptl_absorpt_coefficient_mu 0.100
_exptl_absorpt_correction_type none
_exptl_crystal_colour colourless
_exptl_crystal_density_diffrn 1.414
_exptl_crystal_density_method 'not measured'
_exptl_crystal_description prismatic
_exptl_crystal_F_000 1472
_exptl_crystal_size_max 0.30
_exptl_crystal_size_mid 0.26
_exptl_crystal_size_min 0.21
_refine_diff_density_max 0.313
_refine_diff_density_min -0.329
_refine_diff_density_rms 0.054
_refine_ls_extinction_method none
_refine_ls_goodness_of_fit_ref 0.960
_refine_ls_hydrogen_treatment mixed
_refine_ls_matrix_type full
_refine_ls_number_parameters 253
_refine_ls_number_reflns 2821
_refine_ls_number_restraints 0
_refine_ls_restrained_S_all 0.960
_refine_ls_R_factor_all 0.1079
_refine_ls_R_factor_gt 0.0513
_refine_ls_shift/su_max 0.006
_refine_ls_shift/su_mean 0.001
_refine_ls_structure_factor_coef Fsqd
_refine_ls_weighting_details 'calc w=1/[\s^2^(Fo^2^)+(0.0657P)^2^+0.0000P] where P=(Fo^2^+2Fc^2^)/3'
_refine_ls_weighting_scheme calc
_refine_ls_wR_factor_gt 0.1140
_refine_ls_wR_factor_ref 0.1330
_reflns_number_gt 1538
_reflns_number_total 2821
_reflns_threshold_expression >2sigma(I)
_cod_data_source_file b707581b.txt
_cod_data_source_block C120_II
_cod_depositor_comments
;
The following automatic conversions were performed:

'_chemical_melting_point' value '221-223' was changed to '222.0(10)'
- the average value was taken and precision was estimated.

Automatic conversion script
Id: cif_fix_values 1646 2011-03-28 12:23:43Z adriana 
;
_cod_original_sg_symbol_H-M C2/c
_cod_database_code 7202960

loop_
_symmetry_equiv_pos_as_xyz
'x, y, z'
'-x, y, -z+1/2'
'x+1/2, y+1/2, z'
'-x+1/2, y+1/2, -z+1/2'
'-x, -y, -z'
'x, -y, z-1/2'
'-x+1/2, -y+1/2, -z'
'x+1/2, -y+1/2, z-1/2'

loop_
_atom_site_label
_atom_site_type_symbol
_atom_site_fract_x
_atom_site_fract_y
_atom_site_fract_z
_atom_site_U_iso_or_equiv
_atom_site_adp_type
_atom_site_occupancy
_atom_site_symmetry_multiplicity
_atom_site_calc_flag
_atom_site_refinement_flags
_atom_site_disorder_assembly
_atom_site_disorder_group
C2 C 0.6984(2) 0.05461(9) 1.0598(2) 0.0194(6) Uani 1 1 d . . .
C3 C 0.6703(3) 0.05685(9) 0.9527(2) 0.0206(7) Uani 1 1 d . . .
H3 H 0.5763 0.0552 0.9144 0.025 Uiso 1 1 calc R . .
C4 C 0.7747(3) 0.06128(9) 0.9031(2) 0.0186(7) Uani 1 1 d . . .
C5 C 1.0413(2) 0.06821(9) 0.9244(2) 0.0204(7) Uani 1 1 d . . .
H5 H 1.0289 0.0697 0.8545 0.024 Uiso 1 1 calc R . .
C6 C 1.1757(2) 0.07011(10) 0.9863(2) 0.0211(7) Uani 1 1 d . . .
H6 H 1.2526 0.0727 0.9580 0.025 Uiso 1 1 calc R . .
C7 C 1.1998(2) 0.06827(9) 1.0924(2) 0.0164(6) Uani 1 1 d . . .
C8 C 1.0824(2) 0.06502(9) 1.1330(2) 0.0187(6) Uani 1 1 d . . .
H8 H 1.0946 0.0646 1.2029 0.022 Uiso 1 1 calc R . .
C9 C 0.9488(3) 0.06245(9) 1.0683(2) 0.0184(7) Uani 1 1 d . . .
C10 C 0.9201(3) 0.06403(9) 0.9625(2) 0.0182(7) Uani 1 1 d . . .
C12 C 0.7414(3) 0.06312(9) 0.7892(2) 0.0251(7) Uani 1 1 d . . .
H12A H 0.6402 0.0625 0.7613 0.038 Uiso 1 1 calc R . .
H12B H 0.7830 0.0335 0.7650 0.038 Uiso 1 1 calc R . .
H12C H 0.7797 0.0945 0.7686 0.038 Uiso 1 1 calc R . .
C15 C 0.6964(2) 0.31295(9) 1.06275(19) 0.0171(6) Uani 1 1 d . . .
C16 C 0.6667(2) 0.31349(9) 0.9548(2) 0.0194(6) Uani 1 1 d . . .
H16 H 0.5722 0.3138 0.9172 0.023 Uiso 1 1 calc R . .
C17 C 0.7708(2) 0.31352(9) 0.90400(19) 0.0173(6) Uani 1 1 d . . .
C18 C 1.0362(2) 0.31243(10) 0.92221(19) 0.0196(6) Uani 1 1 d . . .
H18 H 1.0224 0.3127 0.8522 0.024 Uiso 1 1 calc R . .
C19 C 1.1721(3) 0.31122(10) 0.9840(2) 0.0208(7) Uani 1 1 d . . .
H19 H 1.2486 0.3104 0.9550 0.025 Uiso 1 1 calc R . .
C20 C 1.1979(2) 0.31122(9) 1.0906(2) 0.0182(6) Uani 1 1 d . . .
C21 C 1.0807(2) 0.31202(9) 1.1322(2) 0.0187(6) Uani 1 1 d . . .
H21 H 1.0939 0.3119 1.2022 0.022 Uiso 1 1 calc R . .
C22 C 0.9460(2) 0.31301(9) 1.06827(19) 0.0157(6) Uani 1 1 d . . .
C23 C 0.9171(2) 0.31328(10) 0.96286(19) 0.0163(6) Uani 1 1 d . . .
C25 C 0.7350(2) 0.31370(10) 0.79116(19) 0.0238(6) Uani 1 1 d . . .
H25A H 0.6337 0.3150 0.7646 0.036 Uiso 1 1 calc R . .
H25B H 0.7712 0.2826 0.7678 0.036 Uiso 1 1 calc R . .
H25C H 0.7772 0.3436 0.7683 0.036 Uiso 1 1 calc R . .
N13 N 1.3343(2) 0.07034(9) 1.1557(2) 0.0232(6) Uani 1 1 d . . .
H13A H 1.346(3) 0.0601(9) 1.222(2) 0.038(9) Uiso 1 1 d . . .
H13B H 1.404(3) 0.0655(8) 1.1238(19) 0.021(7) Uiso 1 1 d . . .
N26 N 1.3312(2) 0.31000(10) 1.1528(2) 0.0233(6) Uani 1 1 d . . .
H26A H 1.344(3) 0.3129(9) 1.223(2) 0.033(8) Uiso 1 1 d . . .
H26B H 1.400(3) 0.3113(11) 1.136(2) 0.053(10) Uiso 1 1 d . . .
O1 O 0.83881(17) 0.05759(6) 1.11562(14) 0.0201(5) Uani 1 1 d . . .
O11 O 0.61261(18) 0.05013(6) 1.11061(14) 0.0262(5) Uani 1 1 d . . .
O14 O 0.83671(16) 0.31324(6) 1.11650(13) 0.0178(4) Uani 1 1 d . . .
O24 O 0.61107(17) 0.31221(6) 1.11409(14) 0.0218(4) Uani 1 1 d . . .

loop_
_atom_site_aniso_label
_atom_site_aniso_U_11
_atom_site_aniso_U_22
_atom_site_aniso_U_33
_atom_site_aniso_U_23
_atom_site_aniso_U_13
_atom_site_aniso_U_12
C2 0.0095(13) 0.0238(14) 0.0254(19) -0.0011(12) 0.0053(13) 0.0020(10)
C3 0.0091(13) 0.0245(15) 0.0266(19) -0.0017(12) 0.0019(12) 0.0004(10)
C4 0.0152(13) 0.0186(14) 0.0194(18) -0.0014(11) -0.0001(12) 0.0013(11)
C5 0.0198(15) 0.0238(14) 0.0210(18) -0.0008(12) 0.0115(13) -0.0006(11)
C6 0.0083(13) 0.0220(15) 0.035(2) 0.0001(13) 0.0097(13) -0.0023(10)
C7 0.0122(14) 0.0151(13) 0.0202(18) 0.0004(11) 0.0010(13) -0.0017(10)
C8 0.0120(14) 0.0242(15) 0.0189(18) -0.0020(12) 0.0023(12) -0.0004(10)
C9 0.0152(15) 0.0186(14) 0.0243(19) -0.0001(11) 0.0103(14) 0.0022(10)
C10 0.0152(14) 0.0201(14) 0.0195(19) 0.0001(11) 0.0048(12) 0.0011(10)
C12 0.0128(13) 0.0341(16) 0.0255(19) 0.0009(13) -0.0004(13) 0.0000(11)
C15 0.0095(12) 0.0188(12) 0.0212(17) 0.0006(13) 0.0010(11) 0.0011(11)
C16 0.0082(12) 0.0210(13) 0.0253(17) 0.0009(13) -0.0024(11) 0.0007(11)
C17 0.0160(12) 0.0150(12) 0.0206(16) -0.0005(13) 0.0042(11) -0.0014(12)
C18 0.0196(13) 0.0241(14) 0.0162(15) 0.0000(13) 0.0065(11) -0.0019(12)
C19 0.0178(13) 0.0245(14) 0.0243(18) -0.0014(13) 0.0133(13) -0.0018(12)
C20 0.0104(13) 0.0205(13) 0.0241(17) 0.0005(13) 0.0055(12) -0.0005(11)
C21 0.0131(13) 0.0245(14) 0.0192(16) 0.0012(14) 0.0051(11) -0.0014(12)
C22 0.0081(12) 0.0195(13) 0.0214(16) 0.0002(13) 0.0074(11) -0.0010(12)
C23 0.0128(12) 0.0165(13) 0.0194(16) -0.0011(13) 0.0036(11) -0.0020(11)
C25 0.0172(13) 0.0327(14) 0.0193(16) 0.0012(14) 0.0008(12) 0.0013(13)
N13 0.0108(12) 0.0343(14) 0.0257(17) -0.0004(12) 0.0070(12) -0.0002(10)
N26 0.0045(11) 0.0405(15) 0.0255(16) -0.0014(13) 0.0050(11) 0.0008(10)
O1 0.0068(9) 0.0305(11) 0.0233(13) -0.0001(8) 0.0044(8) -0.0003(7)
O11 0.0119(9) 0.0426(11) 0.0256(13) 0.0014(9) 0.0074(9) 0.0014(8)
O14 0.0060(8) 0.0283(9) 0.0201(11) -0.0013(9) 0.0052(8) 0.0005(8)
O24 0.0098(8) 0.0318(10) 0.0262(11) 0.0017(9) 0.0090(8) 0.0014(8)

loop_
_atom_type_symbol
_atom_type_description
_atom_type_scat_dispersion_real
_atom_type_scat_dispersion_imag
_atom_type_scat_source
C C 0.0033 0.0016 'International Tables Vol C Tables 4.2.6.8 and 6.1.1.4'
H H 0.0000 0.0000 'International Tables Vol C Tables 4.2.6.8 and 6.1.1.4'
N N 0.0061 0.0033 'International Tables Vol C Tables 4.2.6.8 and 6.1.1.4'
O O 0.0106 0.0060 'International Tables Vol C Tables 4.2.6.8 and 6.1.1.4'

loop_
_geom_angle_atom_site_label_1
_geom_angle_atom_site_label_2
_geom_angle_atom_site_label_3
_geom_angle
_geom_angle_site_symmetry_1
_geom_angle_site_symmetry_3
_geom_angle_publ_flag
O11 C2 O1 114.6(3) . . ?
O11 C2 C3 127.7(2) . . ?
O1 C2 C3 117.7(2) . . ?
C4 C3 C2 123.0(2) . . ?
C4 C3 H3 118.5 . . ?
C2 C3 H3 118.5 . . ?
C3 C4 C10 118.4(3) . . ?
C3 C4 C12 121.7(3) . . ?
C10 C4 C12 119.8(2) . . ?
C6 C5 C10 122.3(3) . . ?
C6 C5 H5 118.8 . . ?
C10 C5 H5 118.8 . . ?
C5 C6 C7 121.0(2) . . ?
C5 C6 H6 119.5 . . ?
C7 C6 H6 119.5 . . ?
N13 C7 C8 120.0(3) . . ?
N13 C7 C6 121.7(2) . . ?
C8 C7 C6 118.4(2) . . ?
C9 C8 C7 119.0(3) . . ?
C9 C8 H8 120.5 . . ?
C7 C8 H8 120.5 . . ?
C8 C9 O1 114.9(2) . . ?
C8 C9 C10 124.4(2) . . ?
O1 C9 C10 120.6(2) . . ?
C9 C10 C5 114.8(3) . . ?
C9 C10 C4 119.0(2) . . ?
C5 C10 C4 126.2(3) . . ?
C4 C12 H12A 109.5 . . ?
C4 C12 H12B 109.5 . . ?
H12A C12 H12B 109.5 . . ?
C4 C12 H12C 109.5 . . ?
H12A C12 H12C 109.5 . . ?
H12B C12 H12C 109.5 . . ?
O24 C15 O14 115.2(2) . . ?
O24 C15 C16 127.5(2) . . ?
O14 C15 C16 117.3(2) . . ?
C17 C16 C15 123.0(2) . . ?
C17 C16 H16 118.5 . . ?
C15 C16 H16 118.5 . . ?
C16 C17 C23 118.2(2) . . ?
C16 C17 C25 121.2(2) . . ?
C23 C17 C25 120.6(2) . . ?
C19 C18 C23 121.3(2) . . ?
C19 C18 H18 119.4 . . ?
C23 C18 H18 119.4 . . ?
C18 C19 C20 121.2(2) . . ?
C18 C19 H19 119.4 . . ?
C20 C19 H19 119.4 . . ?
N26 C20 C21 119.7(3) . . ?
N26 C20 C19 122.1(2) . . ?
C21 C20 C19 118.2(2) . . ?
C22 C21 C20 119.1(3) . . ?
C22 C21 H21 120.4 . . ?
C20 C21 H21 120.4 . . ?
C21 C22 O14 115.0(2) . . ?
C21 C22 C23 124.1(2) . . ?
O14 C22 C23 121.0(2) . . ?
C22 C23 C18 116.1(2) . . ?
C22 C23 C17 118.8(2) . . ?
C18 C23 C17 125.1(2) . . ?
C17 C25 H25A 109.5 . . ?
C17 C25 H25B 109.5 . . ?
H25A C25 H25B 109.5 . . ?
C17 C25 H25C 109.5 . . ?
H25A C25 H25C 109.5 . . ?
H25B C25 H25C 109.5 . . ?
C7 N13 H13A 117.6(17) . . ?
C7 N13 H13B 113.8(17) . . ?
H13A N13 H13B 121(2) . . ?
C20 N26 H26A 119.5(16) . . ?
C20 N26 H26B 125(3) . . ?
H26A N26 H26B 114(3) . . ?
C2 O1 C9 121.2(2) . . ?
C15 O14 C22 121.73(19) . . ?

loop_
_geom_bond_atom_site_label_1
_geom_bond_atom_site_label_2
_geom_bond_distance
_geom_bond_site_symmetry_2
_geom_bond_publ_flag
C2 O11 1.222(3) . ?
C2 O1 1.384(3) . ?
C2 C3 1.416(4) . ?
C3 C4 1.364(3) . ?
C3 H3 0.9300 . ?
C4 C10 1.439(3) . ?
C4 C12 1.503(4) . ?
C5 C6 1.362(3) . ?
C5 C10 1.413(3) . ?
C5 H5 0.9300 . ?
C6 C7 1.405(3) . ?
C6 H6 0.9300 . ?
C7 N13 1.369(3) . ?
C7 C8 1.397(3) . ?
C8 C9 1.372(4) . ?
C8 H8 0.9300 . ?
C9 O1 1.392(3) . ?
C9 C10 1.397(3) . ?
C12 H12A 0.9600 . ?
C12 H12B 0.9600 . ?
C12 H12C 0.9600 . ?
C15 O24 1.218(3) . ?
C15 O14 1.373(3) . ?
C15 C16 1.425(3) . ?
C16 C17 1.369(3) . ?
C16 H16 0.9300 . ?
C17 C23 1.442(3) . ?
C17 C25 1.487(3) . ?
C18 C19 1.372(3) . ?
C18 C23 1.410(3) . ?
C18 H18 0.9300 . ?
C19 C20 1.410(3) . ?
C19 H19 0.9300 . ?
C20 N26 1.355(3) . ?
C20 C21 1.400(3) . ?
C21 C22 1.374(3) . ?
C21 H21 0.9300 . ?
C22 O14 1.389(2) . ?
C22 C23 1.392(3) . ?
C25 H25A 0.9600 . ?
C25 H25B 0.9600 . ?
C25 H25C 0.9600 . ?
N13 H13A 0.92(3) . ?
N13 H13B 0.90(2) . ?
N26 H26A 0.94(3) . ?
N26 H26B 0.77(3) . ?

loop_
_geom_hbond_atom_site_label_D
_geom_hbond_atom_site_label_H
_geom_hbond_atom_site_label_A
_geom_hbond_distance_DH
_geom_hbond_distance_HA
_geom_hbond_distance_DA
_geom_hbond_angle_DHA
_geom_hbond_site_symmetry_A
N13 H13A O11 0.92(3) 2.23(3) 3.137(3) 169(2) 2_757
N13 H13B O11 0.90(2) 2.13(2) 2.976(3) 157(2) 1_655
N26 H26A O24 0.94(3) 2.15(3) 3.083(3) 174(2) 2_757
N26 H26B O24 0.77(3) 2.15(3) 2.908(3) 170(3) 1_655

loop_
_geom_torsion_atom_site_label_1
_geom_torsion_atom_site_label_2
_geom_torsion_atom_site_label_3
_geom_torsion_atom_site_label_4
_geom_torsion
_geom_torsion_site_symmetry_1
_geom_torsion_site_symmetry_2
_geom_torsion_site_symmetry_3
_geom_torsion_site_symmetry_4
_geom_torsion_publ_flag
O11 C2 C3 C4 -179.2(2) . . . . ?
O1 C2 C3 C4 0.6(3) . . . . ?
C2 C3 C4 C10 -0.3(4) . . . . ?
C2 C3 C4 C12 179.5(2) . . . . ?
C10 C5 C6 C7 -0.4(4) . . . . ?
C5 C6 C7 N13 -179.7(2) . . . . ?
C5 C6 C7 C8 -0.7(4) . . . . ?
N13 C7 C8 C9 -179.4(2) . . . . ?
C6 C7 C8 C9 1.6(4) . . . . ?
C7 C8 C9 O1 178.0(2) . . . . ?
C7 C8 C9 C10 -1.5(4) . . . . ?
C8 C9 C10 C5 0.5(4) . . . . ?
O1 C9 C10 C5 -179.03(19) . . . . ?
C8 C9 C10 C4 -179.7(2) . . . . ?
O1 C9 C10 C4 0.9(3) . . . . ?
C6 C5 C10 C9 0.5(4) . . . . ?
C6 C5 C10 C4 -179.4(3) . . . . ?
C3 C4 C10 C9 -0.5(3) . . . . ?
C12 C4 C10 C9 179.8(2) . . . . ?
C3 C4 C10 C5 179.4(2) . . . . ?
C12 C4 C10 C5 -0.4(4) . . . . ?
O24 C15 C16 C17 -179.0(2) . . . . ?
O14 C15 C16 C17 1.0(4) . . . . ?
C15 C16 C17 C23 -0.4(4) . . . . ?
C15 C16 C17 C25 179.5(2) . . . . ?
C23 C18 C19 C20 -0.5(4) . . . . ?
C18 C19 C20 N26 180.0(3) . . . . ?
C18 C19 C20 C21 0.6(4) . . . . ?
N26 C20 C21 C22 -179.7(2) . . . . ?
C19 C20 C21 C22 -0.3(4) . . . . ?
C20 C21 C22 O14 179.4(2) . . . . ?
C20 C21 C22 C23 0.0(4) . . . . ?
C21 C22 C23 C18 0.0(4) . . . . ?
O14 C22 C23 C18 -179.3(2) . . . . ?
C21 C22 C23 C17 179.0(3) . . . . ?
O14 C22 C23 C17 -0.3(4) . . . . ?
C19 C18 C23 C22 0.2(4) . . . . ?
C19 C18 C23 C17 -178.7(3) . . . . ?
C16 C17 C23 C22 0.0(4) . . . . ?
C25 C17 C23 C22 -179.9(2) . . . . ?
C16 C17 C23 C18 178.9(2) . . . . ?
C25 C17 C23 C18 -1.0(4) . . . . ?
O11 C2 O1 C9 179.6(2) . . . . ?
C3 C2 O1 C9 -0.2(3) . . . . ?
C8 C9 O1 C2 179.9(2) . . . . ?
C10 C9 O1 C2 -0.5(3) . . . . ?
O24 C15 O14 C22 178.7(2) . . . . ?
C16 C15 O14 C22 -1.3(3) . . . . ?
C21 C22 O14 C15 -178.4(2) . . . . ?
C23 C22 O14 C15 1.0(3) . . . . ?
